data_1533877
loop_
_publ_author_name
'Kavun, V.Ya.'
'Tkachenko, I.A.'
'Gabuda, S.P.'
'Gerasimenko, A.V.'
'Trofimov, G.L.'

_publ_section_title
;
 Crystal structure refinement of K2 Sn F6 * (H2 O) using single crystal
 (1)H NMR data
;
_journal_name_full 'Zhurnal Strukturnoi Khimii (Issue-No. from 1981)'
_journal_page_first 382
_journal_page_last 386
_journal_volume 43
_journal_year 2002
_chemical_formula_sum 'F6 H2 K2 O Sn'
_chemical_name_systematic 'K2 (Sn F6) (H2 O)'
_space_group_IT_number 70
_symmetry_space_group_name_Hall '-F 2uv 2vw'
_symmetry_space_group_name_H-M 'F d d d :2'
_cell_angle_alpha 90
_cell_angle_beta 90
_cell_angle_gamma 90
_cell_formula_units_Z 16
_cell_length_a 11.689
_cell_length_b 13.7492
_cell_length_c 17.6484
_cell_volume 2836.352
_citation_journal_id_ASTM ZSTKAI
_cod_data_source_file Kavun_ZSTKAI_2002_26.cif
_cod_data_source_block H2F6K2O1Sn1
_cod_original_formula_sum 'H2 F6 K2 O1 Sn1'
_cod_database_code 1533877

loop_
_symmetry_equiv_pos_as_xyz
x,y,z
-x+1/4,-y+1/4,z
x,-y+1/4,-z+1/4
-x+1/4,y,-z+1/4
-x,-y,-z
x-1/4,y-1/4,-z
-x,y-1/4,z-1/4
x-1/4,-y,z-1/4
x,y+1/2,z+1/2
-x+1/4,-y+3/4,z+1/2
x,-y+3/4,-z+3/4
-x+1/4,y+1/2,-z+3/4
-x,-y+1/2,-z+1/2
x-1/4,y+1/4,-z+1/2
-x,y+1/4,z+1/4
x-1/4,-y+1/2,z+1/4
x+1/2,y,z+1/2
-x+3/4,-y+1/4,z+1/2
x+1/2,-y+1/4,-z+3/4
-x+3/4,y,-z+3/4
-x+1/2,-y,-z+1/2
x+1/4,y-1/4,-z+1/2
-x+1/2,y-1/4,z+1/4
x+1/4,-y,z+1/4
x+1/2,y+1/2,z
-x+3/4,-y+3/4,z
x+1/2,-y+3/4,-z+1/4
-x+3/4,y+1/2,-z+1/4
-x+1/2,-y+1/2,-z
x+1/4,y+1/4,-z
-x+1/2,y+1/4,z-1/4
x+1/4,-y+1/2,z-1/4

loop_
_atom_site_label
_atom_site_type_symbol
_atom_site_fract_x
_atom_site_fract_y
_atom_site_fract_z
_atom_site_occupancy
_atom_site_U_iso_or_equiv
F2 F-1 0.74674 0.81112 0.62151 1 0.0
H1 H+1 0.625 0.181 0.046 0.5 0.0
K2 K+1 0.81509 0.625 0.625 1 0.0
H2 H+1 0.625 0.069 0.046 0.5 0.0
Sn1 Sn+4 0.625 0.907262 0.625 1 0.0
O1 O-2 0.625 0.125 0.0235 1 0.0
F3 F-1 0.73901 0.01129 0.61643 1 0.0
F1 F-1 0.64496 0.9135 0.73505 1 0.0
K1 K+1 0.625 0.125 0.50311 1 0.0
